data_7129631
loop_
_publ_author_name
'Heinl, Veronika'
'Bal\'azs, G\'abor'
'Seidl, Michael'
'Scheer, Manfred'

_publ_section_title
;
 Synthesis of polyantimony ligand complexes starting from Cp*4Sb4
;
_journal_name_full 'Chemical Communications'
_journal_paper_doi 10.1039/D1CC06770B
_journal_year 2022
_chemical_formula_moiety 'C39 H45 Mo3 O9 Sb3, C H2 Cl2'
_chemical_formula_sum 'C40 H47 Cl2 Mo3 O9 Sb3'
_chemical_formula_weight 1395.74
_space_group_crystal_system monoclinic
_space_group_IT_number 14
_space_group_name_Hall '-P 2ybc'
_space_group_name_H-M_alt 'P 1 21/c 1'
_atom_sites_solution_hydrogens geom
_atom_sites_solution_primary dual
_audit_creation_date 2021-07-29
_audit_creation_method
;
Olex2 1.5-alpha
(compiled 2021.07.19 svn.r715e62df for OlexSys, GUI svn.r6380)
;
_audit_update_record
;
2021-11-03 deposited with the CCDC.	2022-01-19 downloaded from the CCDC.
;
_cell_angle_alpha 90
_cell_angle_beta 100.672(2)
_cell_angle_gamma 90
_cell_formula_units_Z 4
_cell_length_a 8.5370(2)
_cell_length_b 29.4147(5)
_cell_length_c 19.2872(3)
_cell_measurement_reflns_used 9040
_cell_measurement_temperature 123.1(1)
_cell_measurement_theta_max 71.4260
_cell_measurement_theta_min 4.6440
_cell_volume 4759.50(16)
_computing_cell_refinement 'CrysAlisPro 1.171.40.14a (Rigaku OD, 2018)'
_computing_data_collection 'CrysAlisPro 1.171.40.14a (Rigaku OD, 2018)'
_computing_data_reduction 'CrysAlisPro 1.171.40.14a (Rigaku OD, 2018)'
_computing_molecular_graphics 'Olex2 1.5-alpha (Dolomanov et al., 2009)'
_computing_publication_material 'Olex2 1.5-alpha (Dolomanov et al., 2009)'
_computing_structure_refinement 'SHELXL 2018/3 (Sheldrick, 2015)'
_computing_structure_solution 'SHELXT 2018/2 (Sheldrick, 2018)'
_diffrn_ambient_temperature 123.1(1)
_diffrn_detector 'CCD plate'
_diffrn_detector_area_resol_mean 5.2548
_diffrn_detector_type AtlasS2
_diffrn_measured_fraction_theta_full 0.986
_diffrn_measured_fraction_theta_max 0.986
_diffrn_measurement_details
;
List of Runs (angles in degrees, time in seconds):

  # Type    Start    End  Width  t~exp~   \w     \q     \k     \f   Frames
#--------------------------------------------------------------------------
  1  \w    -10.00  27.00   1.00   15.00    --   40.03 -19.00-180.00   37
  2  \w    -43.00 -12.00   1.00   15.00    --   40.03 -19.00-180.00   31
  3  \w     -3.00  92.00   1.00   15.00    --   40.03-125.00   0.00   95
  4  \w    -43.00  27.00   1.00   15.00    --   40.03 -19.00-120.00   70
  5  \w     29.00  59.00   1.00   60.00    --  105.16 -61.00-120.00   30
  6  \w     30.00  71.00   1.00   60.00    --  105.16 -61.00-150.00   41
  7  \w     73.00 176.00   1.00   60.00    --  105.16  77.00 120.00  103
  8  \w     39.00  69.00   1.00   60.00    --  105.16 -61.00  30.00   30
  9  \w     87.00 178.00   1.00   60.00    --  105.16  30.00-120.00   91
 10  \w     30.00  70.00   1.00   60.00    --  105.16 -61.00   0.00   40
 11  \w     43.00 104.00   1.00   60.00    --  105.16 -77.00 150.00   61
 12  \w     31.00  83.00   1.00   60.00    --  105.16 -95.00 -30.00   52
;
_diffrn_measurement_device 'four-circle diffractometer'
_diffrn_measurement_device_type 'Xcalibur, AtlasS2, Gemini ultra'
_diffrn_measurement_method '\w scans'
_diffrn_orient_matrix_type 'CrysAlisPro convention (1999,Acta A55,543-557)'
_diffrn_orient_matrix_UB_11 -0.0939230000
_diffrn_orient_matrix_UB_12 0.0176264000
_diffrn_orient_matrix_UB_13 -0.0708350000
_diffrn_orient_matrix_UB_21 0.1571486000
_diffrn_orient_matrix_UB_22 0.0146568000
_diffrn_orient_matrix_UB_23 -0.0218753000
_diffrn_orient_matrix_UB_31 0.0136717000
_diffrn_orient_matrix_UB_32 -0.0470987000
_diffrn_orient_matrix_UB_33 -0.0333353000
_diffrn_radiation_monochromator mirror
_diffrn_radiation_probe x-ray
_diffrn_radiation_type 'Cu K\a'
_diffrn_radiation_wavelength 1.54184
_diffrn_reflns_av_R_equivalents 0.0445
_diffrn_reflns_av_unetI/netI 0.0568
_diffrn_reflns_Laue_measured_fraction_full 0.986
_diffrn_reflns_Laue_measured_fraction_max 0.986
_diffrn_reflns_limit_h_max 9
_diffrn_reflns_limit_h_min -10
_diffrn_reflns_limit_k_max 29
_diffrn_reflns_limit_k_min -35
_diffrn_reflns_limit_l_max 18
_diffrn_reflns_limit_l_min -23
_diffrn_reflns_number 16875
_diffrn_reflns_point_group_measured_fraction_full 0.986
_diffrn_reflns_point_group_measured_fraction_max 0.986
_diffrn_reflns_theta_full 67.075
_diffrn_reflns_theta_max 67.075
_diffrn_reflns_theta_min 3.804
_diffrn_source 'fine-focus sealed X-ray tube'
_diffrn_source_type 'Enhance Ultra (Cu) X-ray Source'
_exptl_absorpt_coefficient_mu 21.023
_exptl_absorpt_correction_T_max 0.738
_exptl_absorpt_correction_T_min 0.593
_exptl_absorpt_correction_type analytical
_exptl_absorpt_process_details
;
CrysAlisPro 1.171.40.14a (Rigaku Oxford Diffraction, 2018)
Analytical numeric absorption correction using a multifaceted crystal
			model based on expressions derived by R.C. Clark & J.S. Reid.
(Clark, R. C. & Reid, J. S. (1995). Acta Cryst. A51, 887-897)
Empirical absorption correction using spherical harmonics,
 implemented in SCALE3 ABSPACK scaling algorithm.
;
_exptl_crystal_colour red
_exptl_crystal_colour_primary red
_exptl_crystal_density_diffrn 1.948
_exptl_crystal_description block
_exptl_crystal_F_000 2688
_exptl_crystal_size_max 0.14
_exptl_crystal_size_mid 0.098
_exptl_crystal_size_min 0.087
_refine_diff_density_max 1.707
_refine_diff_density_min -1.591
_refine_diff_density_rms 0.174
_refine_ls_extinction_method none
_refine_ls_goodness_of_fit_ref 1.040
_refine_ls_hydrogen_treatment constr
_refine_ls_matrix_type full
_refine_ls_number_parameters 615
_refine_ls_number_reflns 8391
_refine_ls_number_restraints 241
_refine_ls_restrained_S_all 1.030
_refine_ls_R_factor_all 0.0479
_refine_ls_R_factor_gt 0.0402
_refine_ls_shift/su_max 0.002
_refine_ls_shift/su_mean 0.000
_refine_ls_structure_factor_coef Fsqd
_refine_ls_weighting_details 'w=1/[\s^2^(Fo^2^)+(0.0534P)^2^] where P=(Fo^2^+2Fc^2^)/3'
_refine_ls_weighting_scheme calc
_refine_ls_wR_factor_gt 0.0956
_refine_ls_wR_factor_ref 0.1003
_reflns_Friedel_coverage 0.000
_reflns_number_gt 7322
_reflns_number_total 8391
_reflns_threshold_expression 'I > 2\s(I)'
_cod_data_source_file d1cc06770b2.cif
_cod_data_source_block heve242_5_abs
_cod_database_code 7129631
_shelx_shelxl_version_number 2018/3
_chemical_oxdiff_formula C39Cl2Mo3O9Sb3H45
_shelx_space_group_comment
;
The symmetry employed for this shelxl refinement is uniquely defined
by the following loop, which should always be used as a source of
symmetry information in preference to the above space-group names.
They are only intended as comments.
;
_shelx_estimated_absorpt_t_max 0.262
_shelx_estimated_absorpt_t_min 0.157
_olex2_refinement_description
;
1. Fixed Uiso
 At 1.2 times of:
  All C(H,H) groups
 At 1.5 times of:
  All C(H,H,H) groups
2. Restrained distances
 C18A-C19A \\sim C18B-C19B
 with sigma of 0.02
 C18A-C23A \\sim C18B-C23B
 with sigma of 0.02
 C21A-C20A \\sim C21B-C20B
 with sigma of 0.02
 C21A-C26A \\sim C21B-C26B
 with sigma of 0.02
 C19A-C20A \\sim C19B-C20B
 with sigma of 0.02
 C19A-C24A \\sim C19B-C24B
 with sigma of 0.02
 C20A-C25A \\sim C20B-C25B
 with sigma of 0.02
3. Uiso/Uaniso restraints and constraints
C17 \\sim C18A \\sim C21A \\sim C19A \\sim C22A \\sim C20A \\sim C26A \\sim
C25A \\sim C24A \\sim C25B \\sim C20B \\sim C21B \\sim C26B \\sim C19B \\sim
C18B \\sim C23B \\sim C24B \\sim C23A \\sim C22B: within 1.7A with sigma of
0.01 and sigma for terminal atoms of 0.01 within 1.7A
4. Others
 Fixed Sof: C18A(0.5) C21A(0.5) C19A(0.5) C22A(0.5) H22A(0.5) H22B(0.5)
 H22C(0.5) C20A(0.5) C26A(0.5) H26A(0.5) H26B(0.5) H26C(0.5) C25A(0.5)
 H25A(0.5) H25B(0.5) H25C(0.5) C23A(0.5) H23A(0.5) H23B(0.5) H23C(0.5)
 C24A(0.5) H24A(0.5) H24B(0.5) H24C(0.5) C25B(0.5) H25D(0.5) H25E(0.5)
 H25F(0.5) C20B(0.5) C21B(0.5) C26B(0.5) H26D(0.5) H26E(0.5) H26F(0.5)
 C22B(0.5) H22D(0.5) H22E(0.5) H22F(0.5) C19B(0.5) C18B(0.5) C23B(0.5)
 H23D(0.5) H23E(0.5) H23F(0.5) C24B(0.5) H24D(0.5) H24E(0.5) H24F(0.5)
5.a Secondary CH2 refined with riding coordinates:
 C40(H40A,H40B)
5.b Idealised Me refined as rotating group:
 C11(H11A,H11B,H11C), C12(H12A,H12B,H12C), C37(H37A,H37B,H37C), C36(H36A,H36B,
 H36C), C9(H9A,H9B,H9C), C39(H39A,H39B,H39C), C35(H35A,H35B,H35C), C10(H10A,
 H10B,H10C), C13(H13A,H13B,H13C), C38(H38A,H38B,H38C), C22A(H22A,H22B,H22C),
 C26A(H26A,H26B,H26C), C25A(H25A,H25B,H25C), C23A(H23A,H23B,H23C), C24A(H24A,
 H24B,H24C), C25B(H25D,H25E,H25F), C26B(H26D,H26E,H26F), C22B(H22D,H22E,H22F),
 C23B(H23D,H23E,H23F), C24B(H24D,H24E,H24F)
;
_olex2_submission_special_instructions 'No special instructions were received'
_oxdiff_exptl_absorpt_empirical_details
;
Empirical correction (ABSPACK) includes:
- Absorption correction using spherical harmonics
- Frame scaling
;
_oxdiff_exptl_absorpt_empirical_full_max 1.550
_oxdiff_exptl_absorpt_empirical_full_min 0.582

loop_
_space_group_symop_operation_xyz
'x, y, z'
'-x, y+1/2, -z+1/2'
'-x, -y, -z'
'x, -y-1/2, z-1/2'

loop_
_atom_site_label
_atom_site_type_symbol
_atom_site_fract_x
_atom_site_fract_y
_atom_site_fract_z
_atom_site_U_iso_or_equiv
_atom_site_adp_type
_atom_site_occupancy
_atom_site_site_symmetry_order
_atom_site_calc_flag
_atom_site_refinement_flags_posn
_atom_site_refinement_flags_adp
_atom_site_refinement_flags_occupancy
_atom_site_disorder_assembly
_atom_site_disorder_group
Sb1 Sb 0.25410(4) 0.61973(2) 0.68504(2) 0.01609(10) Uani 1 1 d . . . . .
Sb2 Sb 0.50364(4) 0.66807(2) 0.77205(2) 0.01717(10) Uani 1 1 d . . . . .
Sb3 Sb 0.56490(4) 0.58187(2) 0.71560(2) 0.01741(10) Uani 1 1 d . . . . .
Mo2 Mo 0.66155(5) 0.74003(2) 0.71196(2) 0.01635(11) Uani 1 1 d . . . . .
Mo3 Mo 0.60620(6) 0.51734(2) 0.83044(2) 0.01835(12) Uani 1 1 d . . . . .
Mo1 Mo 0.18702(5) 0.63332(2) 0.53388(2) 0.01435(11) Uani 1 1 d . . . . .
Cl2 Cl 0.4836(3) 0.64238(8) 1.02634(16) 0.0661(7) Uani 1 1 d . . . . .
Cl1 Cl 0.1527(3) 0.67030(9) 1.00090(17) 0.0704(7) Uani 1 1 d . . . . .
O6 O 0.8473(5) 0.65324(15) 0.6783(2) 0.0264(10) Uani 1 1 d . . . . .
O1 O 0.5563(6) 0.64613(18) 0.5639(2) 0.0311(11) Uani 1 1 d . . . . .
O3 O 0.0007(6) 0.71247(16) 0.5915(3) 0.0296(10) Uani 1 1 d . . . . .
O9 O 0.3410(6) 0.58233(17) 0.8659(3) 0.0323(11) Uani 1 1 d . . . . .
O7 O 0.4729(7) 0.46270(17) 0.6934(2) 0.0384(13) Uani 1 1 d . . . . .
O2 O 0.2408(7) 0.71783(17) 0.4440(3) 0.0388(12) Uani 1 1 d . . . . .
O8 O 0.3637(7) 0.44952(18) 0.8758(3) 0.0392(12) Uani 1 1 d . . . . .
O5 O 0.6613(7) 0.7541(2) 0.5513(2) 0.0407(13) Uani 1 1 d . . . . .
O4 O 0.3028(6) 0.75431(19) 0.6477(3) 0.0429(13) Uani 1 1 d . . . . .
C6 C -0.0042(7) 0.5746(2) 0.5254(3) 0.0208(12) Uani 1 1 d . . . . .
C1 C 0.4222(7) 0.6419(2) 0.5590(3) 0.0204(12) Uani 1 1 d . . . . .
C29 C 0.4369(8) 0.5598(2) 0.8498(3) 0.0218(13) Uani 1 1 d . . . . .
C2 C 0.2224(8) 0.6868(2) 0.4777(3) 0.0225(13) Uani 1 1 d . . . . .
C15 C 0.6628(8) 0.7489(2) 0.6109(4) 0.0262(14) Uani 1 1 d . . . . .
C3 C 0.0726(7) 0.6835(2) 0.5755(3) 0.0214(13) Uani 1 1 d . . . . .
C7 C 0.1480(8) 0.5530(2) 0.5279(3) 0.0210(13) Uani 1 1 d . . . . .
C16 C 0.7686(7) 0.6828(2) 0.6897(3) 0.0206(13) Uani 1 1 d . . . . .
C4 C 0.0966(8) 0.5966(2) 0.4264(3) 0.0238(14) Uani 1 1 d . . . . .
C8 C 0.2111(8) 0.5671(2) 0.4679(3) 0.0242(13) Uani 1 1 d . . . . .
C5 C -0.0354(8) 0.6012(2) 0.4619(3) 0.0240(13) Uani 1 1 d . . . . .
C28 C 0.4541(9) 0.4746(2) 0.8596(3) 0.0253(14) Uani 1 1 d . . . . .
C11 C -0.1171(9) 0.5649(2) 0.5734(4) 0.0331(16) Uani 1 1 d . . . . .
H11A H -0.062849 0.568983 0.622414 0.050 Uiso 1 1 calc R U . . .
H11B H -0.155141 0.533486 0.566450 0.050 Uiso 1 1 calc R U . . .
H11C H -0.207810 0.585774 0.563064 0.050 Uiso 1 1 calc R U . . .
C33 C 0.8762(9) 0.5081(3) 0.8246(4) 0.0303(15) Uani 1 1 d . . . . .
C12 C 0.2169(10) 0.5174(2) 0.5797(4) 0.0347(17) Uani 1 1 d . . . . .
H12A H 0.333333 0.517686 0.585273 0.052 Uiso 1 1 calc R U . . .
H12B H 0.176341 0.487474 0.562474 0.052 Uiso 1 1 calc R U . . .
H12C H 0.186185 0.523544 0.625252 0.052 Uiso 1 1 calc R U . . .
C37 C 0.9292(8) 0.5952(3) 0.8356(4) 0.0338(16) Uani 1 1 d . . . . .
H37A H 0.940328 0.593457 0.786037 0.051 Uiso 1 1 calc R U . . .
H37B H 1.033120 0.602007 0.864956 0.051 Uiso 1 1 calc R U . . .
H37C H 0.853541 0.619403 0.841324 0.051 Uiso 1 1 calc R U . . .
C32 C 0.8693(8) 0.5509(2) 0.8578(3) 0.0273(14) Uani 1 1 d . . . . .
C34 C 0.8312(9) 0.4736(2) 0.8698(4) 0.0315(16) Uani 1 1 d . . . . .
C14 C 0.4300(7) 0.7457(2) 0.6713(4) 0.0251(14) Uani 1 1 d . . . . .
C27 C 0.5179(9) 0.4845(2) 0.7422(4) 0.0280(15) Uani 1 1 d . . . . .
C30 C 0.7909(8) 0.4961(2) 0.9298(3) 0.0259(14) Uani 1 1 d . . . . .
C31 C 0.8130(7) 0.5438(2) 0.9218(3) 0.0244(13) Uani 1 1 d . . . . .
C36 C 0.7993(9) 0.5794(2) 0.9758(4) 0.0334(16) Uani 1 1 d . . . . .
H36A H 0.757585 0.607496 0.952005 0.050 Uiso 1 1 calc R U . . .
H36B H 0.904591 0.585176 1.004518 0.050 Uiso 1 1 calc R U . . .
H36C H 0.726586 0.568766 1.006155 0.050 Uiso 1 1 calc R U . . .
C9 C 0.1049(12) 0.6160(3) 0.3556(4) 0.045(2) Uani 1 1 d . . . . .
H9A H 0.053710 0.645971 0.350892 0.067 Uiso 1 1 calc R U . . .
H9B H 0.049808 0.595751 0.318701 0.067 Uiso 1 1 calc R U . . .
H9C H 0.216747 0.619129 0.350847 0.067 Uiso 1 1 calc R U . . .
C39 C 0.8388(11) 0.4228(3) 0.8575(4) 0.045(2) Uani 1 1 d . . . . .
H39A H 0.765026 0.407180 0.882825 0.068 Uiso 1 1 calc R U . . .
H39B H 0.947520 0.411932 0.874739 0.068 Uiso 1 1 calc R U . . .
H39C H 0.808678 0.416449 0.806878 0.068 Uiso 1 1 calc R U . . .
C35 C 0.7520(9) 0.4733(3) 0.9941(4) 0.0332(16) Uani 1 1 d . . . . .
H35A H 0.671431 0.491099 1.012314 0.050 Uiso 1 1 calc R U . . .
H35B H 0.848631 0.471090 1.030397 0.050 Uiso 1 1 calc R U . . .
H35C H 0.710500 0.442690 0.981674 0.050 Uiso 1 1 calc R U . . .
C10 C -0.1883(9) 0.6255(3) 0.4333(5) 0.0426(19) Uani 1 1 d . . . . .
H10A H -0.234265 0.637499 0.472485 0.064 Uiso 1 1 calc R U . . .
H10B H -0.263550 0.604209 0.405704 0.064 Uiso 1 1 calc R U . . .
H10C H -0.166936 0.650599 0.402985 0.064 Uiso 1 1 calc R U . . .
C13 C 0.3653(10) 0.5518(3) 0.4482(5) 0.044(2) Uani 1 1 d . . . . .
H13A H 0.406510 0.575826 0.421367 0.065 Uiso 1 1 calc R U . . .
H13B H 0.346632 0.524205 0.419355 0.065 Uiso 1 1 calc R U . . .
H13C H 0.443211 0.545304 0.491181 0.065 Uiso 1 1 calc R U . . .
C38 C 0.9459(10) 0.4996(3) 0.7597(4) 0.043(2) Uani 1 1 d . . . . .
H38A H 0.898862 0.472027 0.736016 0.064 Uiso 1 1 calc R U . . .
H38B H 1.061550 0.495776 0.773124 0.064 Uiso 1 1 calc R U . . .
H38C H 0.922665 0.525572 0.727530 0.064 Uiso 1 1 calc R U . . .
C40 C 0.3360(12) 0.6760(3) 0.9754(5) 0.051(2) Uani 1 1 d . . . . .
H40A H 0.369291 0.708236 0.979752 0.062 Uiso 1 1 calc R U . . .
H40B H 0.325318 0.667168 0.925186 0.062 Uiso 1 1 calc R U . . .
C17 C 0.7889(8) 0.7565(2) 0.8297(3) 0.0245(12) Uani 1 1 d . U . . .
C18A C 0.654(4) 0.7842(11) 0.8135(16) 0.024(2) Uani 0.5 1 d D U P A 1
C21A C 0.894(2) 0.7697(6) 0.7799(12) 0.027(3) Uani 0.5 1 d D U P A 1
C19A C 0.6688(19) 0.8144(6) 0.7562(11) 0.029(2) Uani 0.5 1 d D U P A 1
C22A C 0.839(2) 0.7254(9) 0.8914(14) 0.027(4) Uani 0.5 1 d . U P A 1
H22A H 0.890703 0.743114 0.932298 0.040 Uiso 0.5 1 calc R U P A 1
H22B H 0.913611 0.702663 0.879591 0.040 Uiso 0.5 1 calc R U P A 1
H22C H 0.744781 0.710035 0.902704 0.040 Uiso 0.5 1 calc R U P A 1
C20A C 0.8176(19) 0.8038(6) 0.7355(9) 0.030(2) Uani 0.5 1 d D U P A 1
C26A C 1.059(2) 0.7515(6) 0.7780(10) 0.036(3) Uani 0.5 1 d D U P A 1
H26A H 1.092177 0.730963 0.818114 0.053 Uiso 0.5 1 calc R U P A 1
H26B H 1.134493 0.776825 0.780915 0.053 Uiso 0.5 1 calc R U P A 1
H26C H 1.057272 0.734836 0.733894 0.053 Uiso 0.5 1 calc R U P A 1
C25A C 0.887(2) 0.8295(6) 0.6807(9) 0.042(3) Uani 0.5 1 d D U P A 1
H25A H 0.942446 0.808339 0.654448 0.064 Uiso 0.5 1 calc R U P A 1
H25B H 0.961740 0.852443 0.703883 0.064 Uiso 0.5 1 calc R U P A 1
H25C H 0.800480 0.844518 0.648020 0.064 Uiso 0.5 1 calc R U P A 1
C23A C 0.525(3) 0.7856(7) 0.8563(11) 0.028(3) Uani 0.5 1 d D U P A 1
H23A H 0.425343 0.795701 0.826414 0.042 Uiso 0.5 1 calc R U P A 1
H23B H 0.554643 0.806915 0.895570 0.042 Uiso 0.5 1 calc R U P A 1
H23C H 0.510041 0.755223 0.874788 0.042 Uiso 0.5 1 calc R U P A 1
C24A C 0.556(2) 0.8527(6) 0.7289(10) 0.040(3) Uani 0.5 1 d D U P A 1
H24A H 0.568961 0.860731 0.680977 0.061 Uiso 0.5 1 calc R U P A 1
H24B H 0.579941 0.879206 0.759774 0.061 Uiso 0.5 1 calc R U P A 1
H24C H 0.446027 0.842887 0.728213 0.061 Uiso 0.5 1 calc R U P A 1
C25B C 0.9625(19) 0.8138(5) 0.6896(8) 0.029(3) Uani 0.5 1 d D U P A 2
H25D H 1.014597 0.788784 0.669020 0.044 Uiso 0.5 1 calc R U P A 2
H25E H 1.043651 0.834547 0.714459 0.044 Uiso 0.5 1 calc R U P A 2
H25F H 0.892398 0.830301 0.651918 0.044 Uiso 0.5 1 calc R U P A 2
C20B C 0.8650(19) 0.7948(6) 0.7410(9) 0.030(2) Uani 0.5 1 d D U P A 2
C21B C 0.902(2) 0.7589(6) 0.7884(12) 0.026(3) Uani 0.5 1 d D U P A 2
C26B C 1.0565(18) 0.7332(5) 0.7971(8) 0.027(3) Uani 0.5 1 d D U P A 2
H26D H 1.043321 0.703191 0.817375 0.040 Uiso 0.5 1 calc R U P A 2
H26E H 1.139455 0.750132 0.828591 0.040 Uiso 0.5 1 calc R U P A 2
H26F H 1.087470 0.729506 0.750956 0.040 Uiso 0.5 1 calc R U P A 2
C22B C 0.789(2) 0.7274(10) 0.8956(14) 0.025(3) Uani 0.5 1 d . U P A 2
H22D H 0.847039 0.743449 0.937094 0.038 Uiso 0.5 1 calc R U P A 2
H22E H 0.841994 0.698349 0.890324 0.038 Uiso 0.5 1 calc R U P A 2
H22F H 0.679374 0.721861 0.901395 0.038 Uiso 0.5 1 calc R U P A 2
C19B C 0.715(2) 0.8131(6) 0.7508(10) 0.027(2) Uani 0.5 1 d D U P A 2
C18B C 0.660(4) 0.7888(11) 0.8070(16) 0.023(2) Uani 0.5 1 d D U P A 2
C23B C 0.520(3) 0.7973(6) 0.8416(11) 0.025(3) Uani 0.5 1 d D U P A 2
H23D H 0.444024 0.817144 0.811591 0.038 Uiso 0.5 1 calc R U P A 2
H23E H 0.556056 0.811890 0.887451 0.038 Uiso 0.5 1 calc R U P A 2
H23F H 0.468451 0.768281 0.848501 0.038 Uiso 0.5 1 calc R U P A 2
C24B C 0.632(2) 0.8549(5) 0.7191(9) 0.035(3) Uani 0.5 1 d D U P A 2
H24D H 0.668474 0.862331 0.675138 0.052 Uiso 0.5 1 calc R U P A 2
H24E H 0.656209 0.880315 0.752261 0.052 Uiso 0.5 1 calc R U P A 2
H24F H 0.516772 0.849569 0.709091 0.052 Uiso 0.5 1 calc R U P A 2

loop_
_atom_site_aniso_label
_atom_site_aniso_U_11
_atom_site_aniso_U_22
_atom_site_aniso_U_33
_atom_site_aniso_U_23
_atom_site_aniso_U_13
_atom_site_aniso_U_12
Sb1 0.01688(19) 0.01858(19) 0.01065(17) 0.00063(13) -0.00306(13) -0.00214(14)
Sb2 0.0211(2) 0.01741(19) 0.01105(17) -0.00128(13) -0.00198(13) -0.00331(14)
Sb3 0.0204(2) 0.01654(19) 0.01356(17) 0.00187(14) -0.00127(13) 0.00151(14)
Mo2 0.0202(2) 0.0153(2) 0.0121(2) -0.00128(16) -0.00086(16) -0.00235(17)
Mo3 0.0255(3) 0.0155(2) 0.0119(2) 0.00186(17) -0.00208(17) 0.00341(18)
Mo1 0.0173(2) 0.0139(2) 0.0098(2) -0.00027(16) -0.00298(16) 0.00012(17)
Cl2 0.0541(13) 0.0390(11) 0.0926(19) -0.0056(12) -0.0191(12) 0.0084(10)
Cl1 0.0529(14) 0.0655(15) 0.0838(18) 0.0213(14) -0.0111(12) 0.0084(11)
O6 0.024(2) 0.023(2) 0.033(2) 0.0022(19) 0.0064(18) 0.005(2)
O1 0.026(3) 0.044(3) 0.022(2) -0.006(2) -0.0001(18) -0.004(2)
O3 0.028(2) 0.024(2) 0.037(3) -0.002(2) 0.008(2) 0.006(2)
O9 0.036(3) 0.033(3) 0.029(2) 0.005(2) 0.009(2) 0.009(2)
O7 0.069(4) 0.024(2) 0.017(2) -0.006(2) -0.005(2) -0.004(2)
O2 0.063(4) 0.027(3) 0.025(2) 0.008(2) 0.004(2) -0.008(2)
O8 0.053(3) 0.028(3) 0.037(3) 0.002(2) 0.012(2) -0.010(2)
O5 0.058(3) 0.051(3) 0.014(2) 0.009(2) 0.007(2) 0.013(3)
O4 0.027(3) 0.035(3) 0.062(4) 0.009(3) -0.005(2) 0.002(2)
C6 0.026(3) 0.019(3) 0.015(3) -0.008(2) -0.002(2) -0.006(2)
C1 0.017(3) 0.028(3) 0.014(3) -0.002(2) -0.003(2) 0.001(2)
C29 0.026(3) 0.018(3) 0.018(3) 0.001(2) -0.004(2) 0.000(3)
C2 0.031(3) 0.018(3) 0.017(3) -0.002(2) 0.002(2) -0.002(3)
C15 0.030(3) 0.018(3) 0.029(4) 0.001(3) 0.001(3) 0.007(3)
C3 0.018(3) 0.028(3) 0.017(3) 0.002(3) 0.001(2) 0.001(3)
C7 0.031(3) 0.012(3) 0.017(3) -0.005(2) -0.005(2) -0.004(2)
C16 0.024(3) 0.023(3) 0.014(3) 0.005(2) 0.000(2) -0.005(3)
C4 0.042(4) 0.020(3) 0.007(3) -0.006(2) -0.004(2) -0.009(3)
C8 0.028(3) 0.017(3) 0.027(3) -0.007(3) 0.004(3) -0.002(2)
C5 0.027(3) 0.020(3) 0.020(3) -0.002(2) -0.008(2) -0.005(3)
C28 0.040(4) 0.015(3) 0.020(3) 0.004(2) 0.003(3) -0.002(3)
C11 0.037(4) 0.025(3) 0.037(4) -0.010(3) 0.007(3) -0.013(3)
C33 0.033(4) 0.036(4) 0.020(3) 0.001(3) -0.001(3) 0.009(3)
C12 0.047(4) 0.020(3) 0.029(3) 0.001(3) -0.015(3) 0.000(3)
C37 0.022(3) 0.037(4) 0.039(4) 0.013(3) -0.002(3) -0.001(3)
C32 0.025(3) 0.035(4) 0.019(3) 0.006(3) -0.005(2) 0.004(3)
C34 0.041(4) 0.030(4) 0.020(3) 0.003(3) -0.005(3) 0.015(3)
C14 0.017(3) 0.022(3) 0.033(3) 0.000(3) -0.005(3) -0.003(2)
C27 0.040(4) 0.015(3) 0.030(4) 0.007(3) 0.009(3) 0.003(3)
C30 0.027(3) 0.027(3) 0.019(3) 0.009(3) -0.006(2) 0.013(3)
C31 0.022(3) 0.032(3) 0.014(3) -0.001(3) -0.008(2) 0.001(3)
C36 0.040(4) 0.031(4) 0.026(3) -0.007(3) -0.001(3) 0.000(3)
C9 0.081(6) 0.034(4) 0.016(3) -0.001(3) 0.003(3) -0.005(4)
C39 0.066(6) 0.032(4) 0.034(4) -0.002(3) -0.001(4) 0.023(4)
C35 0.044(4) 0.033(4) 0.020(3) 0.003(3) 0.000(3) 0.006(3)
C10 0.033(4) 0.042(4) 0.044(5) -0.001(4) -0.015(3) 0.006(3)
C13 0.034(4) 0.031(4) 0.070(6) -0.020(4) 0.020(4) -0.006(3)
C38 0.049(5) 0.058(5) 0.023(3) 0.006(3) 0.010(3) 0.021(4)
C40 0.066(6) 0.033(4) 0.051(5) 0.010(4) 0.000(4) 0.008(4)
C17 0.024(3) 0.028(3) 0.018(2) -0.012(2) -0.005(2) -0.006(2)
C18A 0.025(4) 0.021(5) 0.024(5) -0.009(4) 0.000(4) -0.005(4)
C21A 0.024(4) 0.033(6) 0.024(5) -0.015(4) 0.005(4) -0.011(4)
C19A 0.031(5) 0.018(4) 0.034(4) -0.008(4) -0.001(4) -0.005(5)
C22A 0.024(8) 0.027(5) 0.025(5) -0.005(5) -0.009(7) 0.000(7)
C20A 0.029(5) 0.030(5) 0.030(4) -0.009(4) 0.006(4) -0.016(4)
C26A 0.028(5) 0.042(7) 0.035(6) -0.015(5) 0.001(5) -0.005(6)
C25A 0.042(6) 0.043(6) 0.041(5) -0.012(5) 0.006(6) -0.024(5)
C23A 0.027(5) 0.027(7) 0.032(6) -0.007(5) 0.008(5) 0.002(6)
C24A 0.046(7) 0.022(5) 0.048(6) 0.000(5) -0.007(7) -0.004(7)
C25B 0.031(6) 0.030(6) 0.030(5) -0.013(5) 0.012(5) -0.014(5)
C20B 0.029(5) 0.029(5) 0.032(4) -0.014(4) 0.008(4) -0.011(4)
C21B 0.025(4) 0.027(6) 0.025(5) -0.011(4) 0.000(4) -0.010(4)
C26B 0.020(5) 0.028(7) 0.030(6) -0.003(5) -0.002(5) -0.003(6)
C22B 0.019(7) 0.034(6) 0.020(5) -0.007(5) -0.002(7) -0.005(7)
C19B 0.030(5) 0.018(4) 0.031(4) -0.011(4) 0.002(4) -0.002(4)
C18B 0.024(4) 0.021(5) 0.023(5) -0.012(4) 0.003(4) -0.003(4)
C23B 0.024(5) 0.023(7) 0.027(6) -0.007(5) 0.001(5) 0.002(6)
C24B 0.040(7) 0.021(5) 0.042(5) -0.002(5) 0.004(6) 0.000(6)

loop_
_atom_type_symbol
_atom_type_description
_atom_type_scat_dispersion_real
_atom_type_scat_dispersion_imag
_atom_type_scat_source
C C 0.0181 0.0091 'International Tables Vol C Tables 4.2.6.8 and 6.1.1.4'
H H 0.0000 0.0000 'International Tables Vol C Tables 4.2.6.8 and 6.1.1.4'
Cl Cl 0.3639 0.7018 'International Tables Vol C Tables 4.2.6.8 and 6.1.1.4'
Mo Mo -0.0483 2.7339 'International Tables Vol C Tables 4.2.6.8 and 6.1.1.4'
O O 0.0492 0.0322 'International Tables Vol C Tables 4.2.6.8 and 6.1.1.4'
Sb Sb -0.0562 5.8946 'International Tables Vol C Tables 4.2.6.8 and 6.1.1.4'

loop_
_exptl_crystal_face_index_h
_exptl_crystal_face_index_k
_exptl_crystal_face_index_l
_exptl_crystal_face_perp_dist
0 -17 -6 0.0370
2 16 5 0.0469
0 -17 -6 0.0348
-2 17 5 0.0550
-4 -1 -5 0.0550
5 -6 3 0.0541
-2 3 -11 0.0566
1 9 11 0.0325
2 -16 4 0.0479
2 -3 11 0.0450
1 5 -12 0.0501
-2 4 12 0.0315
-1 -15 8 0.0271
4 4 -9 0.0582
-2 -17 5 0.0269

loop_
_geom_angle_atom_site_label_1
_geom_angle_atom_site_label_2
_geom_angle_atom_site_label_3
_geom_angle
_geom_angle_site_symmetry_1
_geom_angle_site_symmetry_3
_geom_angle_publ_flag
Sb2 Sb1 Mo1 120.904(17) . . ?
Sb3 Sb1 Sb2 60.200(13) . . ?
Sb3 Sb1 Mo1 105.463(16) . . ?
Sb1 Sb2 Sb3 59.888(13) . . ?
Sb1 Sb2 Mo2 119.245(16) . . ?
Sb3 Sb2 Mo2 111.694(17) . . ?
Sb1 Sb3 Sb2 59.912(13) . . ?
Sb1 Sb3 Mo3 113.202(18) . . ?
Sb2 Sb3 Mo3 107.283(16) . . ?
C15 Mo2 Sb2 125.9(2) . . ?
C15 Mo2 C16 79.2(2) . . ?
C15 Mo2 C14 77.7(3) . . ?
C15 Mo2 C17 146.4(3) . . ?
C15 Mo2 C18A 139.0(6) . . ?
C15 Mo2 C21A 110.3(6) . . ?
C15 Mo2 C19A 103.5(5) . . ?
C15 Mo2 C20A 88.8(5) . . ?
C15 Mo2 C20B 90.3(5) . . ?
C15 Mo2 C21B 115.1(6) . . ?
C15 Mo2 C19B 99.3(5) . . ?
C15 Mo2 C18B 134.4(6) . . ?
C16 Mo2 Sb2 74.51(17) . . ?
C16 Mo2 C17 103.3(2) . . ?
C16 Mo2 C18A 136.4(7) . . ?
C16 Mo2 C21A 93.5(5) . . ?
C16 Mo2 C19A 151.8(4) . . ?
C16 Mo2 C20A 117.3(5) . . ?
C16 Mo2 C20B 106.3(4) . . ?
C16 Mo2 C21B 87.3(5) . . ?
C16 Mo2 C19B 141.9(4) . . ?
C16 Mo2 C18B 139.2(8) . . ?
C14 Mo2 Sb2 73.39(19) . . ?
C14 Mo2 C16 116.4(3) . . ?
C14 Mo2 C17 127.1(3) . . ?
C14 Mo2 C18A 96.0(9) . . ?
C14 Mo2 C21A 150.1(5) . . ?
C14 Mo2 C19A 91.3(4) . . ?
C14 Mo2 C20A 120.4(5) . . ?
C14 Mo2 C20B 132.0(4) . . ?
C14 Mo2 C21B 155.5(5) . . ?
C14 Mo2 C19B 100.0(4) . . ?
C14 Mo2 C18B 96.2(9) . . ?
C17 Mo2 Sb2 86.01(17) . . ?
C18A Mo2 Sb2 89.1(6) . . ?
C18A Mo2 C17 34.2(8) . . ?
C21A Mo2 Sb2 117.6(5) . . ?
C21A Mo2 C17 36.6(5) . . ?
C21A Mo2 C18A 58.6(10) . . ?
C21A Mo2 C19A 59.0(6) . . ?
C19A Mo2 Sb2 121.6(5) . . ?
C19A Mo2 C17 59.1(5) . . ?
C19A Mo2 C18A 35.7(5) . . ?
C20A Mo2 Sb2 145.3(4) . . ?
C20A Mo2 C17 59.9(4) . . ?
C20A Mo2 C18A 59.4(8) . . ?
C20A Mo2 C21A 35.1(5) . . ?
C20A Mo2 C19A 36.0(5) . . ?
C20B Mo2 Sb2 142.1(4) . . ?
C20B Mo2 C17 56.5(4) . . ?
C21B Mo2 Sb2 109.9(4) . . ?
C21B Mo2 C17 33.4(6) . . ?
C21B Mo2 C20B 34.4(5) . . ?
C19B Mo2 Sb2 129.8(5) . . ?
C19B Mo2 C17 57.9(5) . . ?
C19B Mo2 C20B 35.8(5) . . ?
C19B Mo2 C21B 58.5(6) . . ?
C19B Mo2 C18B 36.5(5) . . ?
C18B Mo2 Sb2 93.7(6) . . ?
C18B Mo2 C17 36.0(8) . . ?
C18B Mo2 C20B 60.2(8) . . ?
C18B Mo2 C21B 59.6(10) . . ?
C29 Mo3 Sb3 75.11(18) . . ?
C29 Mo3 C33 146.5(3) . . ?
C29 Mo3 C32 112.2(2) . . ?
C29 Mo3 C34 150.4(2) . . ?
C29 Mo3 C30 114.6(2) . . ?
C29 Mo3 C31 96.9(2) . . ?
C28 Mo3 Sb3 130.33(19) . . ?
C28 Mo3 C29 78.8(3) . . ?
C28 Mo3 C33 130.4(3) . . ?
C28 Mo3 C32 146.6(2) . . ?
C28 Mo3 C34 95.9(3) . . ?
C28 Mo3 C27 76.6(3) . . ?
C28 Mo3 C30 88.6(3) . . ?
C28 Mo3 C31 115.9(2) . . ?
C33 Mo3 Sb3 91.20(17) . . ?
C33 Mo3 C32 34.6(3) . . ?
C33 Mo3 C31 58.2(2) . . ?
C32 Mo3 Sb3 82.86(15) . . ?
C34 Mo3 Sb3 126.28(19) . . ?
C34 Mo3 C33 35.9(3) . . ?
C34 Mo3 C32 58.4(3) . . ?
C34 Mo3 C30 35.8(2) . . ?
C34 Mo3 C31 58.9(2) . . ?
C27 Mo3 Sb3 71.86(18) . . ?
C27 Mo3 C29 107.0(3) . . ?
C27 Mo3 C33 97.1(3) . . ?
C27 Mo3 C32 125.2(3) . . ?
C27 Mo3 C34 99.9(3) . . ?
C27 Mo3 C30 131.9(3) . . ?
C27 Mo3 C31 155.1(3) . . ?
C30 Mo3 Sb3 140.78(18) . . ?
C30 Mo3 C33 59.1(2) . . ?
C30 Mo3 C32 58.1(2) . . ?
C30 Mo3 C31 35.2(2) . . ?
C31 Mo3 Sb3 108.72(16) . . ?
C31 Mo3 C32 34.4(2) . . ?
C6 Mo1 Sb1 88.50(15) . . ?
C6 Mo1 C7 35.3(2) . . ?
C1 Mo1 Sb1 76.72(17) . . ?
C1 Mo1 C6 139.6(2) . . ?
C1 Mo1 C3 110.6(2) . . ?
C1 Mo1 C7 105.2(2) . . ?
C1 Mo1 C4 115.2(2) . . ?
C1 Mo1 C8 92.9(2) . . ?
C1 Mo1 C5 150.2(2) . . ?
C2 Mo1 Sb1 130.15(18) . . ?
C2 Mo1 C6 136.2(2) . . ?
C2 Mo1 C1 77.4(3) . . ?
C2 Mo1 C3 76.6(3) . . ?
C2 Mo1 C7 143.1(2) . . ?
C2 Mo1 C4 86.6(2) . . ?
C2 Mo1 C8 109.0(2) . . ?
C2 Mo1 C5 100.8(2) . . ?
C3 Mo1 Sb1 73.76(17) . . ?
C3 Mo1 C6 100.6(2) . . ?
C3 Mo1 C7 132.1(2) . . ?
C3 Mo1 C4 125.9(2) . . ?
C3 Mo1 C8 156.5(2) . . ?
C3 Mo1 C5 97.6(2) . . ?
C7 Mo1 Sb1 84.95(14) . . ?
C4 Mo1 Sb1 143.20(15) . . ?
C4 Mo1 C6 59.4(2) . . ?
C4 Mo1 C7 58.6(2) . . ?
C4 Mo1 C8 35.6(2) . . ?
C8 Mo1 Sb1 114.15(17) . . ?
C8 Mo1 C6 59.1(2) . . ?
C8 Mo1 C7 35.0(2) . . ?
C5 Mo1 Sb1 122.05(17) . . ?
C5 Mo1 C6 35.6(2) . . ?
C5 Mo1 C7 58.6(2) . . ?
C5 Mo1 C4 35.6(2) . . ?
C5 Mo1 C8 59.1(2) . . ?
C7 C6 Mo1 73.3(3) . . ?
C7 C6 C11 125.6(6) . . ?
C5 C6 Mo1 71.2(3) . . ?
C5 C6 C7 106.9(6) . . ?
C5 C6 C11 126.7(6) . . ?
C11 C6 Mo1 128.2(4) . . ?
O1 C1 Mo1 170.8(5) . . ?
O9 C29 Mo3 174.6(5) . . ?
O2 C2 Mo1 178.8(6) . . ?
O5 C15 Mo2 179.0(6) . . ?
O3 C3 Mo1 172.6(5) . . ?
C6 C7 Mo1 71.5(3) . . ?
C6 C7 C12 125.0(6) . . ?
C8 C7 Mo1 71.4(3) . . ?
C8 C7 C6 108.7(5) . . ?
C8 C7 C12 126.0(6) . . ?
C12 C7 Mo1 129.0(4) . . ?
O6 C16 Mo2 171.3(5) . . ?
C8 C4 Mo1 72.9(3) . . ?
C8 C4 C9 126.8(7) . . ?
C5 C4 Mo1 72.1(3) . . ?
C5 C4 C8 107.8(5) . . ?
C5 C4 C9 125.2(7) . . ?
C9 C4 Mo1 124.7(5) . . ?
C7 C8 Mo1 73.7(3) . . ?
C7 C8 C4 108.0(6) . . ?
C7 C8 C13 126.7(7) . . ?
C4 C8 Mo1 71.5(3) . . ?
C4 C8 C13 125.3(7) . . ?
C13 C8 Mo1 123.5(5) . . ?
C6 C5 Mo1 73.2(3) . . ?
C6 C5 C10 125.8(7) . . ?
C4 C5 Mo1 72.3(3) . . ?
C4 C5 C6 108.6(6) . . ?
C4 C5 C10 125.3(6) . . ?
C10 C5 Mo1 125.6(5) . . ?
O8 C28 Mo3 179.0(6) . . ?
C6 C11 H11A 109.5 . . ?
C6 C11 H11B 109.5 . . ?
C6 C11 H11C 109.5 . . ?
H11A C11 H11B 109.5 . . ?
H11A C11 H11C 109.5 . . ?
H11B C11 H11C 109.5 . . ?
C32 C33 Mo3 75.6(4) . . ?
C32 C33 C34 108.3(6) . . ?
C32 C33 C38 125.3(7) . . ?
C34 C33 Mo3 71.1(4) . . ?
C34 C33 C38 125.6(7) . . ?
C38 C33 Mo3 127.1(5) . . ?
C7 C12 H12A 109.5 . . ?
C7 C12 H12B 109.5 . . ?
C7 C12 H12C 109.5 . . ?
H12A C12 H12B 109.5 . . ?
H12A C12 H12C 109.5 . . ?
H12B C12 H12C 109.5 . . ?
H37A C37 H37B 109.5 . . ?
H37A C37 H37C 109.5 . . ?
H37B C37 H37C 109.5 . . ?
C32 C37 H37A 109.5 . . ?
C32 C37 H37B 109.5 . . ?
C32 C37 H37C 109.5 . . ?
C33 C32 Mo3 69.7(4) . . ?
C33 C32 C37 126.9(7) . . ?
C37 C32 Mo3 130.4(4) . . ?
C31 C32 Mo3 71.3(4) . . ?
C31 C32 C33 108.1(6) . . ?
C31 C32 C37 124.6(7) . . ?
C33 C34 Mo3 73.0(4) . . ?
C33 C34 C39 125.2(7) . . ?
C30 C34 Mo3 72.5(4) . . ?
C30 C34 C33 107.3(6) . . ?
C30 C34 C39 127.4(7) . . ?
C39 C34 Mo3 123.5(5) . . ?
O4 C14 Mo2 171.6(6) . . ?
O7 C27 Mo3 174.9(6) . . ?
C34 C30 Mo3 71.7(3) . . ?
C34 C30 C35 125.8(6) . . ?
C31 C30 Mo3 74.4(3) . . ?
C31 C30 C34 108.1(6) . . ?
C31 C30 C35 125.7(6) . . ?
C35 C30 Mo3 125.5(5) . . ?
C32 C31 Mo3 74.3(4) . . ?
C32 C31 C30 108.2(6) . . ?
C32 C31 C36 125.7(7) . . ?
C30 C31 Mo3 70.4(3) . . ?
C30 C31 C36 125.6(6) . . ?
C36 C31 Mo3 126.9(5) . . ?
C31 C36 H36A 109.5 . . ?
C31 C36 H36B 109.5 . . ?
C31 C36 H36C 109.5 . . ?
H36A C36 H36B 109.5 . . ?
H36A C36 H36C 109.5 . . ?
H36B C36 H36C 109.5 . . ?
C4 C9 H9A 109.5 . . ?
C4 C9 H9B 109.5 . . ?
C4 C9 H9C 109.5 . . ?
H9A C9 H9B 109.5 . . ?
H9A C9 H9C 109.5 . . ?
H9B C9 H9C 109.5 . . ?
C34 C39 H39A 109.5 . . ?
C34 C39 H39B 109.5 . . ?
C34 C39 H39C 109.5 . . ?
H39A C39 H39B 109.5 . . ?
H39A C39 H39C 109.5 . . ?
H39B C39 H39C 109.5 . . ?
C30 C35 H35A 109.5 . . ?
C30 C35 H35B 109.5 . . ?
C30 C35 H35C 109.5 . . ?
H35A C35 H35B 109.5 . . ?
H35A C35 H35C 109.5 . . ?
H35B C35 H35C 109.5 . . ?
C5 C10 H10A 109.5 . . ?
C5 C10 H10B 109.5 . . ?
C5 C10 H10C 109.5 . . ?
H10A C10 H10B 109.5 . . ?
H10A C10 H10C 109.5 . . ?
H10B C10 H10C 109.5 . . ?
C8 C13 H13A 109.5 . . ?
C8 C13 H13B 109.5 . . ?
C8 C13 H13C 109.5 . . ?
H13A C13 H13B 109.5 . . ?
H13A C13 H13C 109.5 . . ?
H13B C13 H13C 109.5 . . ?
C33 C38 H38A 109.5 . . ?
C33 C38 H38B 109.5 . . ?
C33 C38 H38C 109.5 . . ?
H38A C38 H38B 109.5 . . ?
H38A C38 H38C 109.5 . . ?
H38B C38 H38C 109.5 . . ?
Cl2 C40 H40A 109.1 . . ?
Cl2 C40 H40B 109.1 . . ?
Cl1 C40 Cl2 112.3(5) . . ?
Cl1 C40 H40A 109.1 . . ?
Cl1 C40 H40B 109.1 . . ?
H40A C40 H40B 107.9 . . ?
C18A C17 Mo2 72.1(16) . . ?
C18A C17 C21A 105.9(11) . . ?
C18A C17 C22A 129.4(13) . . ?
C21A C17 Mo2 70.1(9) . . ?
C21A C17 C22A 123.8(11) . . ?
C22A C17 Mo2 130.2(11) . . ?
C21B C17 Mo2 72.4(10) . . ?
C21B C17 C22B 128.4(11) . . ?
C21B C17 C18B 111.5(11) . . ?
C22B C17 Mo2 127.5(10) . . ?
C18B C17 Mo2 70.2(15) . . ?
C18B C17 C22B 120.0(12) . . ?
C17 C18A Mo2 73.7(14) . . ?
C17 C18A C19A 110.3(19) . . ?
C17 C18A C23A 123.7(16) . . ?
C19A C18A Mo2 71.6(14) . . ?
C19A C18A C23A 126(2) . . ?
C23A C18A Mo2 128(2) . . ?
C17 C21A Mo2 73.2(9) . . ?
C17 C21A C26A 126.9(14) . . ?
C20A C21A Mo2 70.8(11) . . ?
C20A C21A C17 108.3(14) . . ?
C20A C21A C26A 124.8(17) . . ?
C26A C21A Mo2 123.5(13) . . ?
C18A C19A Mo2 72.7(16) . . ?
C18A C19A C24A 126.0(19) . . ?
C20A C19A Mo2 70.1(10) . . ?
C20A C19A C18A 106.5(17) . . ?
C20A C19A C24A 127.3(16) . . ?
C24A C19A Mo2 126.5(12) . . ?
C17 C22A H22A 109.5 . . ?
C17 C22A H22B 109.5 . . ?
C17 C22A H22C 109.5 . . ?
H22A C22A H22B 109.5 . . ?
H22A C22A H22C 109.5 . . ?
H22B C22A H22C 109.5 . . ?
C21A C20A Mo2 74.0(11) . . ?
C21A C20A C19A 108.8(14) . . ?
C21A C20A C25A 126.2(17) . . ?
C19A C20A Mo2 73.9(10) . . ?
C19A C20A C25A 124.5(16) . . ?
C25A C20A Mo2 124.0(11) . . ?
C21A C26A H26A 109.5 . . ?
C21A C26A H26B 109.5 . . ?
C21A C26A H26C 109.5 . . ?
H26A C26A H26B 109.5 . . ?
H26A C26A H26C 109.5 . . ?
H26B C26A H26C 109.5 . . ?
C20A C25A H25A 109.5 . . ?
C20A C25A H25B 109.5 . . ?
C20A C25A H25C 109.5 . . ?
H25A C25A H25B 109.5 . . ?
H25A C25A H25C 109.5 . . ?
H25B C25A H25C 109.5 . . ?
C18A C23A H23A 109.5 . . ?
C18A C23A H23B 109.5 . . ?
C18A C23A H23C 109.5 . . ?
H23A C23A H23B 109.5 . . ?
H23A C23A H23C 109.5 . . ?
H23B C23A H23C 109.5 . . ?
C19A C24A H24A 109.5 . . ?
C19A C24A H24B 109.5 . . ?
C19A C24A H24C 109.5 . . ?
H24A C24A H24B 109.5 . . ?
H24A C24A H24C 109.5 . . ?
H24B C24A H24C 109.5 . . ?
H25D C25B H25E 109.5 . . ?
H25D C25B H25F 109.5 . . ?
H25E C25B H25F 109.5 . . ?
C20B C25B H25D 109.5 . . ?
C20B C25B H25E 109.5 . . ?
C20B C25B H25F 109.5 . . ?
C25B C20B Mo2 124.5(11) . . ?
C21B C20B Mo2 72.8(11) . . ?
C21B C20B C25B 128.7(16) . . ?
C21B C20B C19B 107.2(14) . . ?
C19B C20B Mo2 69.7(10) . . ?
C19B C20B C25B 124.0(15) . . ?
C17 C21B Mo2 74.2(9) . . ?
C17 C21B C20B 109.1(14) . . ?
C17 C21B C26B 127.6(14) . . ?
C20B C21B Mo2 72.9(11) . . ?
C20B C21B C26B 122.6(17) . . ?
C26B C21B Mo2 126.6(13) . . ?
C21B C26B H26D 109.5 . . ?
C21B C26B H26E 109.5 . . ?
C21B C26B H26F 109.5 . . ?
H26D C26B H26E 109.5 . . ?
H26D C26B H26F 109.5 . . ?
H26E C26B H26F 109.5 . . ?
C17 C22B H22D 109.5 . . ?
C17 C22B H22E 109.5 . . ?
C17 C22B H22F 109.5 . . ?
H22D C22B H22E 109.5 . . ?
H22D C22B H22F 109.5 . . ?
H22E C22B H22F 109.5 . . ?
C20B C19B Mo2 74.5(10) . . ?
C20B C19B C18B 109.6(17) . . ?
C20B C19B C24B 128.8(16) . . ?
C18B C19B Mo2 73.0(16) . . ?
C18B C19B C24B 121.1(18) . . ?
C24B C19B Mo2 125.9(12) . . ?
C17 C18B Mo2 73.8(13) . . ?
C17 C18B C23B 126.6(15) . . ?
C19B C18B Mo2 70.4(14) . . ?
C19B C18B C17 102.4(18) . . ?
C19B C18B C23B 131(2) . . ?
C23B C18B Mo2 125(2) . . ?
C18B C23B H23D 109.5 . . ?
C18B C23B H23E 109.5 . . ?
C18B C23B H23F 109.5 . . ?
H23D C23B H23E 109.5 . . ?
H23D C23B H23F 109.5 . . ?
H23E C23B H23F 109.5 . . ?
C19B C24B H24D 109.5 . . ?
C19B C24B H24E 109.5 . . ?
C19B C24B H24F 109.5 . . ?
H24D C24B H24E 109.5 . . ?
H24D C24B H24F 109.5 . . ?
H24E C24B H24F 109.5 . . ?

loop_
_geom_bond_atom_site_label_1
_geom_bond_atom_site_label_2
_geom_bond_distance
_geom_bond_site_symmetry_2
_geom_bond_publ_flag
Sb1 Sb2 2.8377(5) . ?
Sb1 Sb3 2.8370(5) . ?
Sb1 Mo1 2.8930(5) . ?
Sb2 Sb3 2.8459(5) . ?
Sb2 Mo2 2.8669(6) . ?
Sb3 Mo3 2.8885(6) . ?
Mo2 C15 1.968(7) . ?
Mo2 C16 1.999(7) . ?
Mo2 C14 1.994(6) . ?
Mo2 C17 2.379(6) . ?
Mo2 C18A 2.36(4) . ?
Mo2 C21A 2.34(2) . ?
Mo2 C19A 2.346(19) . ?
Mo2 C20A 2.296(17) . ?
Mo2 C20B 2.359(17) . ?
Mo2 C21B 2.36(2) . ?
Mo2 C19B 2.296(19) . ?
Mo2 C18B 2.33(4) . ?
Mo3 C29 1.997(7) . ?
Mo3 C28 1.962(7) . ?
Mo3 C33 2.345(7) . ?
Mo3 C32 2.421(7) . ?
Mo3 C34 2.320(7) . ?
Mo3 C27 1.980(7) . ?
Mo3 C30 2.330(6) . ?
Mo3 C31 2.382(6) . ?
Mo1 C6 2.362(6) . ?
Mo1 C1 1.993(6) . ?
Mo1 C2 1.965(6) . ?
Mo1 C3 2.017(6) . ?
Mo1 C7 2.386(6) . ?
Mo1 C4 2.338(5) . ?
Mo1 C8 2.356(6) . ?
Mo1 C5 2.335(6) . ?
Cl2 C40 1.752(9) . ?
Cl1 C40 1.733(11) . ?
O6 C16 1.145(8) . ?
O1 C1 1.138(8) . ?
O3 C3 1.127(8) . ?
O9 C29 1.140(8) . ?
O7 C27 1.146(9) . ?
O2 C2 1.149(8) . ?
O8 C28 1.152(9) . ?
O5 C15 1.158(9) . ?
O4 C14 1.126(8) . ?
C6 C7 1.439(9) . ?
C6 C5 1.436(9) . ?
C6 C11 1.482(10) . ?
C7 C8 1.424(9) . ?
C7 C12 1.491(9) . ?
C4 C8 1.434(10) . ?
C4 C5 1.429(10) . ?
C4 C9 1.494(9) . ?
C8 C13 1.505(10) . ?
C5 C10 1.501(10) . ?
C11 H11A 0.9800 . ?
C11 H11B 0.9800 . ?
C11 H11C 0.9800 . ?
C33 C32 1.421(10) . ?
C33 C34 1.436(11) . ?
C33 C38 1.503(10) . ?
C12 H12A 0.9800 . ?
C12 H12B 0.9800 . ?
C12 H12C 0.9800 . ?
C37 H37A 0.9800 . ?
C37 H37B 0.9800 . ?
C37 H37C 0.9800 . ?
C37 C32 1.492(10) . ?
C32 C31 1.420(9) . ?
C34 C30 1.429(10) . ?
C34 C39 1.517(10) . ?
C30 C31 1.427(10) . ?
C30 C35 1.501(9) . ?
C31 C36 1.496(9) . ?
C36 H36A 0.9800 . ?
C36 H36B 0.9800 . ?
C36 H36C 0.9800 . ?
C9 H9A 0.9800 . ?
C9 H9B 0.9800 . ?
C9 H9C 0.9800 . ?
C39 H39A 0.9800 . ?
C39 H39B 0.9800 . ?
C39 H39C 0.9800 . ?
C35 H35A 0.9800 . ?
C35 H35B 0.9800 . ?
C35 H35C 0.9800 . ?
C10 H10A 0.9800 . ?
C10 H10B 0.9800 . ?
C10 H10C 0.9800 . ?
C13 H13A 0.9800 . ?
C13 H13B 0.9800 . ?
C13 H13C 0.9800 . ?
C38 H38A 0.9800 . ?
C38 H38B 0.9800 . ?
C38 H38C 0.9800 . ?
C40 H40A 0.9900 . ?
C40 H40B 0.9900 . ?
C17 C18A 1.40(3) . ?
C17 C21A 1.48(2) . ?
C17 C22A 1.50(3) . ?
C17 C21B 1.36(2) . ?
C17 C22B 1.53(3) . ?
C17 C18B 1.46(3) . ?
C18A C19A 1.442(17) . ?
C18A C23A 1.496(15) . ?
C21A C20A 1.398(18) . ?
C21A C26A 1.514(16) . ?
C19A C20A 1.435(19) . ?
C19A C24A 1.511(17) . ?
C22A H22A 0.9800 . ?
C22A H22B 0.9800 . ?
C22A H22C 0.9800 . ?
C20A C25A 1.507(16) . ?
C26A H26A 0.9800 . ?
C26A H26B 0.9800 . ?
C26A H26C 0.9800 . ?
C25A H25A 0.9800 . ?
C25A H25B 0.9800 . ?
C25A H25C 0.9800 . ?
C23A H23A 0.9800 . ?
C23A H23B 0.9800 . ?
C23A H23C 0.9800 . ?
C24A H24A 0.9800 . ?
C24A H24B 0.9800 . ?
C24A H24C 0.9800 . ?
C25B H25D 0.9800 . ?
C25B H25E 0.9800 . ?
C25B H25F 0.9800 . ?
C25B C20B 1.515(15) . ?
C20B C21B 1.394(18) . ?
C20B C19B 1.431(18) . ?
C21B C26B 1.505(16) . ?
C26B H26D 0.9800 . ?
C26B H26E 0.9800 . ?
C26B H26F 0.9800 . ?
C22B H22D 0.9800 . ?
C22B H22E 0.9800 . ?
C22B H22F 0.9800 . ?
C19B C18B 1.450(16) . ?
C19B C24B 1.493(16) . ?
C18B C23B 1.494(15) . ?
C23B H23D 0.9800 . ?
C23B H23E 0.9800 . ?
C23B H23F 0.9800 . ?
C24B H24D 0.9800 . ?
C24B H24E 0.9800 . ?
C24B H24F 0.9800 . ?

loop_
_geom_torsion_atom_site_label_1
_geom_torsion_atom_site_label_2
_geom_torsion_atom_site_label_3
_geom_torsion_atom_site_label_4
_geom_torsion
_geom_torsion_site_symmetry_1
_geom_torsion_site_symmetry_2
_geom_torsion_site_symmetry_3
_geom_torsion_site_symmetry_4
_geom_torsion_publ_flag
Mo2 C17 C18A C19A -63(2) . . . . ?
Mo2 C17 C18A C23A 125(3) . . . . ?
Mo2 C17 C21A C20A 62.6(14) . . . . ?
Mo2 C17 C21A C26A -120(2) . . . . ?
Mo2 C17 C21B C20B 65.0(14) . . . . ?
Mo2 C17 C21B C26B -124(2) . . . . ?
Mo2 C17 C18B C19B -65.1(18) . . . . ?
Mo2 C17 C18B C23B 122(3) . . . . ?
Mo2 C18A C19A C20A -62.3(14) . . . . ?
Mo2 C18A C19A C24A 123(2) . . . . ?
Mo2 C21A C20A C19A 66.3(13) . . . . ?
Mo2 C21A C20A C25A -120.8(18) . . . . ?
Mo2 C19A C20A C21A -66.4(14) . . . . ?
Mo2 C19A C20A C25A 120.6(16) . . . . ?
Mo2 C20B C21B C17 -65.9(13) . . . . ?
Mo2 C20B C21B C26B 122.9(19) . . . . ?
Mo2 C20B C19B C18B 65.2(19) . . . . ?
Mo2 C20B C19B C24B -124(2) . . . . ?
Mo2 C19B C18B C17 67.6(18) . . . . ?
Mo2 C19B C18B C23B -120(4) . . . . ?
Mo3 C33 C32 C37 -125.9(6) . . . . ?
Mo3 C33 C32 C31 61.3(4) . . . . ?
Mo3 C33 C34 C30 -64.9(5) . . . . ?
Mo3 C33 C34 C39 119.4(7) . . . . ?
Mo3 C32 C31 C30 62.6(4) . . . . ?
Mo3 C32 C31 C36 -124.5(6) . . . . ?
Mo3 C34 C30 C31 -66.0(4) . . . . ?
Mo3 C34 C30 C35 121.0(7) . . . . ?
Mo3 C30 C31 C32 -65.2(4) . . . . ?
Mo3 C30 C31 C36 121.9(6) . . . . ?
Mo1 C6 C7 C8 -62.1(4) . . . . ?
Mo1 C6 C7 C12 125.1(6) . . . . ?
Mo1 C6 C5 C4 64.1(4) . . . . ?
Mo1 C6 C5 C10 -122.1(7) . . . . ?
Mo1 C7 C8 C4 -63.8(4) . . . . ?
Mo1 C7 C8 C13 119.9(7) . . . . ?
Mo1 C4 C8 C7 65.2(4) . . . . ?
Mo1 C4 C8 C13 -118.4(6) . . . . ?
Mo1 C4 C5 C6 -64.7(4) . . . . ?
Mo1 C4 C5 C10 121.5(7) . . . . ?
C6 C7 C8 Mo1 62.1(4) . . . . ?
C6 C7 C8 C4 -1.7(7) . . . . ?
C6 C7 C8 C13 -178.0(6) . . . . ?
C7 C6 C5 Mo1 -65.0(4) . . . . ?
C7 C6 C5 C4 -0.9(7) . . . . ?
C7 C6 C5 C10 172.9(6) . . . . ?
C8 C4 C5 Mo1 64.6(4) . . . . ?
C8 C4 C5 C6 -0.1(7) . . . . ?
C8 C4 C5 C10 -173.9(6) . . . . ?
C5 C6 C7 Mo1 63.6(4) . . . . ?
C5 C6 C7 C8 1.6(6) . . . . ?
C5 C6 C7 C12 -171.3(6) . . . . ?
C5 C4 C8 Mo1 -64.1(4) . . . . ?
C5 C4 C8 C7 1.1(7) . . . . ?
C5 C4 C8 C13 177.5(6) . . . . ?
C11 C6 C7 Mo1 -125.4(6) . . . . ?
C11 C6 C7 C8 172.6(6) . . . . ?
C11 C6 C7 C12 -0.3(9) . . . . ?
C11 C6 C5 Mo1 124.1(6) . . . . ?
C11 C6 C5 C4 -171.8(6) . . . . ?
C11 C6 C5 C10 2.0(10) . . . . ?
C33 C32 C31 Mo3 -60.3(5) . . . . ?
C33 C32 C31 C30 2.3(7) . . . . ?
C33 C32 C31 C36 175.2(6) . . . . ?
C33 C34 C30 Mo3 65.2(5) . . . . ?
C33 C34 C30 C31 -0.8(7) . . . . ?
C33 C34 C30 C35 -173.7(6) . . . . ?
C12 C7 C8 Mo1 -125.1(6) . . . . ?
C12 C7 C8 C4 171.1(6) . . . . ?
C12 C7 C8 C13 -5.2(10) . . . . ?
C37 C32 C31 Mo3 126.7(6) . . . . ?
C37 C32 C31 C30 -170.7(6) . . . . ?
C37 C32 C31 C36 2.2(10) . . . . ?
C32 C33 C34 Mo3 67.1(5) . . . . ?
C32 C33 C34 C30 2.2(8) . . . . ?
C32 C33 C34 C39 -173.5(7) . . . . ?
C34 C33 C32 Mo3 -64.1(5) . . . . ?
C34 C33 C32 C37 170.0(6) . . . . ?
C34 C33 C32 C31 -2.8(8) . . . . ?
C34 C30 C31 Mo3 64.3(4) . . . . ?
C34 C30 C31 C32 -0.9(7) . . . . ?
C34 C30 C31 C36 -173.8(6) . . . . ?
C9 C4 C8 Mo1 120.9(7) . . . . ?
C9 C4 C8 C7 -173.9(6) . . . . ?
C9 C4 C8 C13 2.5(10) . . . . ?
C9 C4 C5 Mo1 -120.3(6) . . . . ?
C9 C4 C5 C6 175.0(6) . . . . ?
C9 C4 C5 C10 1.2(10) . . . . ?
C39 C34 C30 Mo3 -119.2(8) . . . . ?
C39 C34 C30 C31 174.8(7) . . . . ?
C39 C34 C30 C35 1.8(12) . . . . ?
C35 C30 C31 Mo3 -122.7(7) . . . . ?
C35 C30 C31 C32 172.0(6) . . . . ?
C35 C30 C31 C36 -0.9(11) . . . . ?
C38 C33 C32 Mo3 125.6(7) . . . . ?
C38 C33 C32 C37 -0.2(11) . . . . ?
C38 C33 C32 C31 -173.0(6) . . . . ?
C38 C33 C34 Mo3 -122.7(7) . . . . ?
C38 C33 C34 C30 172.4(7) . . . . ?
C38 C33 C34 C39 -3.3(12) . . . . ?
C17 C18A C19A Mo2 64(2) . . . . ?
C17 C18A C19A C20A 2(3) . . . . ?
C17 C18A C19A C24A -173(2) . . . . ?
C17 C21A C20A Mo2 -64.1(12) . . . . ?
C17 C21A C20A C19A 2(2) . . . . ?
C17 C21A C20A C25A 175.1(15) . . . . ?
C18A C17 C21A Mo2 -63.7(18) . . . . ?
C18A C17 C21A C20A -1(2) . . . . ?
C18A C17 C21A C26A 177(2) . . . . ?
C18A C19A C20A Mo2 64.0(19) . . . . ?
C18A C19A C20A C21A -2(3) . . . . ?
C18A C19A C20A C25A -175(2) . . . . ?
C21A C17 C18A Mo2 62.4(12) . . . . ?
C21A C17 C18A C19A 0(3) . . . . ?
C21A C17 C18A C23A -173(3) . . . . ?
C22A C17 C18A Mo2 -127.8(18) . . . . ?
C22A C17 C18A C19A 169.5(18) . . . . ?
C22A C17 C18A C23A -3(4) . . . . ?
C22A C17 C21A Mo2 125.8(14) . . . . ?
C22A C17 C21A C20A -171.7(16) . . . . ?
C22A C17 C21A C26A 6(3) . . . . ?
C26A C21A C20A Mo2 118.0(19) . . . . ?
C26A C21A C20A C19A -175.7(18) . . . . ?
C26A C21A C20A C25A -3(3) . . . . ?
C23A C18A C19A Mo2 -123(3) . . . . ?
C23A C18A C19A C20A 174(3) . . . . ?
C23A C18A C19A C24A -1(4) . . . . ?
C24A C19A C20A Mo2 -121.3(19) . . . . ?
C24A C19A C20A C21A 172.3(19) . . . . ?
C24A C19A C20A C25A -1(3) . . . . ?
C25B C20B C21B Mo2 -120.8(18) . . . . ?
C25B C20B C21B C17 173.3(15) . . . . ?
C25B C20B C21B C26B 2(3) . . . . ?
C25B C20B C19B Mo2 118.6(16) . . . . ?
C25B C20B C19B C18B -176(2) . . . . ?
C25B C20B C19B C24B -5(3) . . . . ?
C20B C19B C18B Mo2 -66.1(15) . . . . ?
C20B C19B C18B C17 1(3) . . . . ?
C20B C19B C18B C23B 174(3) . . . . ?
C21B C17 C18B Mo2 60.9(14) . . . . ?
C21B C17 C18B C19B -4(3) . . . . ?
C21B C17 C18B C23B -177(3) . . . . ?
C21B C20B C19B Mo2 -63.5(14) . . . . ?
C21B C20B C19B C18B 2(3) . . . . ?
C21B C20B C19B C24B 172.6(19) . . . . ?
C22B C17 C21B Mo2 124.3(15) . . . . ?
C22B C17 C21B C20B -170.6(16) . . . . ?
C22B C17 C21B C26B 0(3) . . . . ?
C22B C17 C18B Mo2 -122.6(13) . . . . ?
C22B C17 C18B C19B 172.3(17) . . . . ?
C22B C17 C18B C23B -1(4) . . . . ?
C19B C20B C21B Mo2 61.6(13) . . . . ?
C19B C20B C21B C17 -4(2) . . . . ?
C19B C20B C21B C26B -175.6(17) . . . . ?
C18B C17 C21B Mo2 -59.5(18) . . . . ?
C18B C17 C21B C20B 6(2) . . . . ?
C18B C17 C21B C26B 176(2) . . . . ?
C24B C19B C18B Mo2 122.1(18) . . . . ?
C24B C19B C18B C17 -170.3(18) . . . . ?
C24B C19B C18B C23B 2(5) . . . . ?

loop_
_exptl_oxdiff_crystal_face_indexfrac_h
_exptl_oxdiff_crystal_face_indexfrac_k
_exptl_oxdiff_crystal_face_indexfrac_l
_exptl_oxdiff_crystal_face_x
_exptl_oxdiff_crystal_face_y
_exptl_oxdiff_crystal_face_z
-0.3945 -16.8619 -5.5342 0.1319 -0.1881 0.9733
1.5021 15.8295 5.3832 -0.2434 0.3503 -0.9045
-0.0044 -16.9973 -5.9822 0.1246 -0.1190 0.9999
-1.9947 17.0015 4.9788 0.1344 -0.1732 -0.9940
-3.9990 -0.9910 -5.0069 0.7128 -0.5334 0.1589
4.9968 -6.0099 3.0159 -0.7889 0.6312 0.2508
-2.0004 3.0054 -11.0108 1.0208 -0.0294 0.1981
1.0032 8.9954 10.9951 -0.7145 0.0490 -0.7765
1.9966 -16.0029 4.0235 -0.7546 -0.0088 0.6469
2.0004 -3.0054 11.0108 -1.0208 0.0294 -0.1981
0.9983 4.9992 -12.0089 0.8450 0.4928 0.1785
-1.9960 4.0018 11.9967 -0.5918 -0.5174 -0.6157
-1.0009 -14.9976 8.0192 -0.7384 -0.5525 0.4254
3.9970 3.9928 -9.0020 0.3326 0.8836 0.1667
-2.0013 -16.9949 5.0189 -0.4671 -0.6734 0.6058
